data_1551714
loop_
_publ_author_name
'YOKOYAMA, Takashi'
'HASE, Shintaroh'
'YOSHISE, Masakazu'
'SHIOMI, Atsushi'
'SHIBA, Takuya'
'AKASHI, Haruo'
'ZENKI, Michio'

_publ_section_title
;
 Crystal Structure of
 Isothiocyanato-N,N&#x2032;-diethyl-N,N&#x2032;-bis(pyridine-2-ylmethyl)propanediaminecopper(II)
 Perchlorate
;
_journal_name_full 'X-ray Structure Analysis Online'
_journal_page_first 65
_journal_paper_doi 10.2116/xraystruct.27.65
_journal_volume 27
_journal_year 2011
_chemical_formula_moiety 'C20 H29 Cl Cu N5 O4.50 S '
_chemical_formula_sum 'C20 H29 Cl Cu N5 O4.5 S'
_chemical_formula_weight 542.54
_space_group_IT_number 15
_space_group_name_Hall '-C 2yc'
_space_group_name_H-M_alt 'C 1 2/c 1'
_symmetry_cell_setting monoclinic
_symmetry_Int_Tables_number 15
_symmetry_space_group_name_Hall '-C 2yc'
_symmetry_space_group_name_H-M 'C 1 2/c 1'
_cell_angle_alpha 90.0000
_cell_angle_beta 119.049(3)
_cell_angle_gamma 90.0000
_cell_formula_units_Z 8
_cell_length_a 20.8501(10)
_cell_length_b 17.2174(9)
_cell_length_c 15.0630(7)
_cell_measurement_reflns_used 16059
_cell_measurement_temperature 296.1
_cell_measurement_theta_max 27.5
_cell_measurement_theta_min 1.8
_cell_volume 4727.2(4)
_computing_cell_refinement PROCESS-AUTO
_computing_data_collection PROCESS-AUTO
_computing_data_reduction CrystalStructure
_computing_publication_material 'CrystalStructure 3.8'
_computing_structure_refinement SHELXL
_computing_structure_solution SIR2002
_diffrn_ambient_temperature 296
_diffrn_detector_area_resol_mean 10.00
_diffrn_measured_fraction_theta_full 0.961
_diffrn_measured_fraction_theta_max 0.961
_diffrn_measurement_device_type 'Rigaku RAXIS-IV'
_diffrn_measurement_method \w
_diffrn_radiation_type 'Mo K\a'
_diffrn_radiation_wavelength 0.71069
_diffrn_reflns_av_R_equivalents 0.039
_diffrn_reflns_limit_h_max 27
_diffrn_reflns_limit_h_min -27
_diffrn_reflns_limit_k_max 22
_diffrn_reflns_limit_k_min -22
_diffrn_reflns_limit_l_max 18
_diffrn_reflns_limit_l_min -18
_diffrn_reflns_number 16857
_diffrn_reflns_theta_full 27.47
_diffrn_reflns_theta_max 27.47
_exptl_absorpt_coefficient_mu 1.165
_exptl_absorpt_correction_type none
_exptl_crystal_colour unknown
_exptl_crystal_density_diffrn 1.525
_exptl_crystal_density_method 'not measured'
_exptl_crystal_description unknown
_exptl_crystal_F_000 2256.00
_exptl_crystal_size_max 0.10
_exptl_crystal_size_mid 0.10
_exptl_crystal_size_min 0.10
_refine_diff_density_max 0.76
_refine_diff_density_min -0.64
_refine_ls_extinction_method none
_refine_ls_goodness_of_fit_ref 1.055
_refine_ls_hydrogen_treatment refall
_refine_ls_number_parameters 316
_refine_ls_number_reflns 5215
_refine_ls_R_factor_gt 0.0498
_refine_ls_shift/su_max 0.0000
_refine_ls_structure_factor_coef Fsqd
_refine_ls_weighting_details 'w = 1/[\s^2^(Fo^2^)+(0.0486P)^2^+24.4926P] where P=(Fo^2^+2Fc^2^)/3'
_refine_ls_weighting_scheme calc
_refine_ls_wR_factor_ref 0.1189
_reflns_number_gt 4579
_reflns_number_total 5215
_reflns_threshold_expression F^2^>2.0\s(F^2^)
_cod_data_source_file 27_65_1.cif
_cod_data_source_block '_051024___________________'
_cod_original_formula_sum 'C20 H29 Cl Cu N5 O4.50 S '
_cod_database_code 1551714

loop_
_symmetry_equiv_pos_site_id
_symmetry_equiv_pos_as_xyz
1 +X,+Y,+Z
2 -X,+Y,1/2-Z
3 -X,-Y,-Z
4 +X,-Y,1/2+Z
5 1/2+X,1/2+Y,+Z
6 1/2-X,1/2+Y,1/2-Z
7 1/2-X,1/2-Y,-Z
8 1/2+X,1/2-Y,1/2+Z

loop_
_atom_site_label
_atom_site_type_symbol
_atom_site_fract_x
_atom_site_fract_y
_atom_site_fract_z
_atom_site_U_iso_or_equiv
_atom_site_adp_type
_atom_site_occupancy
_atom_site_symmetry_multiplicity
_atom_site_calc_flag
_atom_site_refinement_flags
Cu(1) Cu 0.078785(19) 0.22090(2) 0.04259(3) 0.01614(11) Uani 1.00 1 d .
Cl(1) Cl -0.15352(5) 0.40550(5) 0.03579(6) 0.02869(18) Uani 1.00 1 d .
S(1) S 0.10726(4) 0.10099(5) -0.22704(6) 0.02321(17) Uani 1.00 1 d .
O(1) O -0.1178(2) 0.3989(2) -0.0216(3) 0.0446(10) Uani 0.70 1 d P
O(2) O -0.1119(4) 0.4322(4) 0.1348(3) 0.079(2) Uani 0.70 1 d P
O(3) O -0.2128(3) 0.4645(2) -0.0172(5) 0.0795(18) Uani 0.70 1 d P
O(4) O -0.19121(14) 0.33472(14) 0.03092(19) 0.0318(5) Uani 1.00 1 d .
O(5) O -0.0734(4) 0.3805(4) 0.0728(9) 0.044(2) Uani 0.30 1 d P
O(6) O -0.1494(7) 0.4534(8) 0.1093(11) 0.055(3) Uiso 0.30 1 d P
O(7) O -0.1722(6) 0.4472(6) -0.0516(6) 0.052(2) Uani 0.30 1 d P
O(8) O 0.0000 0.2769(5) 0.2500 0.078(2) Uiso 0.75 2 d SP
O(9) O 0.0000 0.3304(15) 0.2500 0.070(5) Uiso 0.25 2 d SP
N(1) N 0.13857(14) 0.13636(15) 0.14757(19) 0.0199(5) Uani 1.00 1 d .
N(2) N 0.14338(14) 0.31644(15) 0.12616(19) 0.0187(5) Uani 1.00 1 d .
N(3) N 0.01825(14) 0.30371(14) -0.05446(19) 0.0179(5) Uani 1.00 1 d .
N(4) N -0.00863(14) 0.16832(14) 0.04997(19) 0.0183(5) Uani 1.00 1 d .
N(5) N 0.08927(15) 0.16428(16) -0.0694(2) 0.0228(5) Uani 1.00 1 d .
C(1) C 0.15949(18) 0.1626(2) 0.2527(2) 0.0244(6) Uani 1.00 1 d .
C(2) C 0.20727(19) 0.2350(2) 0.2873(2) 0.0276(7) Uani 1.00 1 d .
C(3) C 0.16704(19) 0.3096(2) 0.2369(2) 0.0257(6) Uani 1.00 1 d .
C(4) C 0.09476(18) 0.38597(18) 0.0859(2) 0.0229(6) Uani 1.00 1 d .
C(5) C 0.03875(16) 0.37742(17) -0.0239(2) 0.0180(5) Uani 1.00 1 d .
C(6) C 0.00728(17) 0.43970(18) -0.0891(2) 0.0217(6) Uani 1.00 1 d .
C(7) C -0.04853(18) 0.42592(19) -0.1865(2) 0.0250(6) Uani 1.00 1 d .
C(8) C -0.07136(18) 0.3498(2) -0.2175(2) 0.0251(6) Uani 1.00 1 d .
C(9) C -0.03594(17) 0.29007(19) -0.1500(2) 0.0217(6) Uani 1.00 1 d .
C(10) C -0.07682(17) 0.19484(19) 0.0187(2) 0.0233(6) Uani 1.00 1 d .
C(11) C -0.12968(18) 0.1509(2) 0.0271(2) 0.0252(6) Uani 1.00 1 d .
C(12) C -0.11056(18) 0.07794(19) 0.0713(2) 0.0228(6) Uani 1.00 1 d .
C(13) C -0.03949(17) 0.05135(18) 0.1067(2) 0.0216(6) Uani 1.00 1 d .
C(14) C 0.00982(16) 0.09751(17) 0.0929(2) 0.0181(5) Uani 1.00 1 d .
C(15) C 0.08623(17) 0.07045(18) 0.1207(2) 0.0223(6) Uani 1.00 1 d .
C(16) C 0.20477(18) 0.1077(2) 0.1400(2) 0.0280(7) Uani 1.00 1 d .
C(17) C 0.2480(2) 0.0400(2) 0.2092(3) 0.0425(9) Uani 1.00 1 d .
C(18) C 0.20983(17) 0.3282(2) 0.1144(2) 0.0247(6) Uani 1.00 1 d .
C(19) C 0.19491(18) 0.3379(2) 0.0060(2) 0.0264(6) Uani 1.00 1 d .
C(20) C 0.09642(16) 0.13831(17) -0.1356(2) 0.0191(6) Uani 1.00 1 d .
H(1) H 0.1854 0.1207 0.2996 0.029 Uiso 1.00 1 c R
H(2) H 0.1151 0.1727 0.2564 0.029 Uiso 1.00 1 c R
H(3) H 0.2477 0.2281 0.2732 0.033 Uiso 1.00 1 c R
H(4) H 0.2280 0.2402 0.3602 0.033 Uiso 1.00 1 c R
H(5) H 0.1240 0.3137 0.2454 0.031 Uiso 1.00 1 c R
H(6) H 0.1987 0.3532 0.2721 0.031 Uiso 1.00 1 c R
H(7) H 0.1246 0.4314 0.0941 0.028 Uiso 1.00 1 c R
H(8) H 0.0698 0.3941 0.1253 0.028 Uiso 1.00 1 c R
H(9) H 0.0235 0.4901 -0.0676 0.026 Uiso 1.00 1 c R
H(10) H -0.0708 0.4670 -0.2310 0.030 Uiso 1.00 1 c R
H(11) H -0.1097 0.3395 -0.2823 0.030 Uiso 1.00 1 c R
H(12) H -0.0498 0.2391 -0.1710 0.026 Uiso 1.00 1 c R
H(13) H -0.0892 0.2443 -0.0095 0.028 Uiso 1.00 1 c R
H(14) H -0.1769 0.1701 0.0034 0.030 Uiso 1.00 1 c R
H(15) H -0.1450 0.0472 0.0772 0.027 Uiso 1.00 1 c R
H(16) H -0.0250 0.0035 0.1391 0.026 Uiso 1.00 1 c R
H(17) H 0.1036 0.0351 0.1779 0.027 Uiso 1.00 1 c R
H(18) H 0.0846 0.0423 0.0639 0.027 Uiso 1.00 1 c R
H(19) H 0.2382 0.1510 0.1547 0.034 Uiso 1.00 1 c R
H(20) H 0.1882 0.0922 0.0703 0.034 Uiso 1.00 1 c R
H(21) H 0.2864 0.0599 0.2722 0.051 Uiso 1.00 1 c R
H(22) H 0.2692 0.0095 0.1766 0.051 Uiso 1.00 1 c R
H(23) H 0.2157 0.0081 0.2221 0.051 Uiso 1.00 1 c R
H(24) H 0.2422 0.2841 0.1442 0.030 Uiso 1.00 1 c R
H(25) H 0.2356 0.3740 0.1528 0.030 Uiso 1.00 1 c R
H(26) H 0.1956 0.2880 -0.0219 0.032 Uiso 1.00 1 c R
H(27) H 0.2320 0.3705 0.0051 0.032 Uiso 1.00 1 c R
H(28) H 0.1477 0.3615 -0.0340 0.032 Uiso 1.00 1 c R

loop_
_atom_site_aniso_label
_atom_site_aniso_U_11
_atom_site_aniso_U_22
_atom_site_aniso_U_33
_atom_site_aniso_U_12
_atom_site_aniso_U_13
_atom_site_aniso_U_23
Cu(1) 0.01762(19) 0.01442(18) 0.01629(18) -0.00135(13) 0.00817(14) 0.00155(13)
Cl(1) 0.0401(4) 0.0234(3) 0.0319(4) -0.0113(3) 0.0248(3) -0.0079(3)
S(1) 0.0253(4) 0.0217(3) 0.0266(3) -0.0006(3) 0.0156(3) -0.0044(3)
O(1) 0.061(2) 0.045(2) 0.056(2) -0.012(2) 0.050(2) -0.010(2)
O(2) 0.118(5) 0.092(4) 0.022(2) -0.084(4) 0.030(3) -0.031(2)
O(3) 0.079(3) 0.033(2) 0.148(6) 0.012(2) 0.072(4) 0.015(3)
O(4) 0.0334(13) 0.0275(12) 0.0374(13) -0.0144(10) 0.0194(11) -0.0085(10)
O(5) 0.019(4) 0.015(3) 0.107(9) -0.002(3) 0.037(5) -0.004(4)
O(7) 0.075(7) 0.049(6) 0.022(4) -0.016(5) 0.014(4) 0.013(4)
N(1) 0.0191(12) 0.0214(12) 0.0194(12) -0.0007(9) 0.0095(10) 0.0026(10)
N(2) 0.0201(12) 0.0169(12) 0.0199(12) -0.0042(9) 0.0105(10) -0.0036(9)
N(3) 0.0206(12) 0.0158(11) 0.0196(12) -0.0014(9) 0.0115(10) 0.0005(9)
N(4) 0.0189(12) 0.0161(11) 0.0239(12) -0.0015(9) 0.0134(10) 0.0014(10)
N(5) 0.0267(14) 0.0205(12) 0.0224(12) 0.0014(10) 0.0127(11) -0.0016(10)
C(1) 0.0257(16) 0.0298(16) 0.0181(14) 0.0054(13) 0.0109(12) 0.0072(12)
C(2) 0.0281(17) 0.0329(18) 0.0193(14) -0.0011(13) 0.0096(13) -0.0016(13)
C(3) 0.0315(17) 0.0285(16) 0.0167(14) -0.0037(13) 0.0113(13) -0.0071(12)
C(4) 0.0276(16) 0.0170(14) 0.0257(15) -0.0011(12) 0.0141(13) -0.0040(12)
C(5) 0.0212(14) 0.0147(13) 0.0238(14) -0.0024(11) 0.0153(12) -0.0012(11)
C(6) 0.0251(15) 0.0158(13) 0.0328(17) 0.0023(11) 0.0208(14) 0.0027(12)
C(7) 0.0282(17) 0.0252(16) 0.0287(16) 0.0088(12) 0.0194(14) 0.0107(13)
C(8) 0.0237(15) 0.0318(17) 0.0201(14) 0.0023(13) 0.0109(12) 0.0049(13)
C(9) 0.0217(15) 0.0233(15) 0.0181(14) 0.0001(12) 0.0079(12) 0.0000(12)
C(10) 0.0250(16) 0.0201(14) 0.0288(16) 0.0038(12) 0.0162(13) 0.0053(12)
C(11) 0.0214(15) 0.0304(17) 0.0286(16) 0.0015(13) 0.0159(13) 0.0018(13)
C(12) 0.0244(15) 0.0250(15) 0.0242(15) -0.0058(12) 0.0158(13) -0.0023(12)
C(13) 0.0251(15) 0.0184(14) 0.0244(15) -0.0025(11) 0.0144(13) 0.0013(12)
C(14) 0.0192(14) 0.0172(13) 0.0187(13) -0.0006(11) 0.0099(11) 0.0002(11)
C(15) 0.0222(15) 0.0185(14) 0.0297(16) 0.0022(11) 0.0154(13) 0.0047(12)
C(16) 0.0246(16) 0.0300(17) 0.0324(17) 0.0038(13) 0.0162(14) 0.0042(14)
C(17) 0.032(2) 0.049(2) 0.049(2) 0.0115(17) 0.0209(18) 0.0167(19)
C(18) 0.0191(15) 0.0262(16) 0.0294(16) -0.0068(12) 0.0121(13) -0.0014(13)
C(19) 0.0254(16) 0.0289(16) 0.0309(17) -0.0009(13) 0.0183(14) 0.0006(13)
C(20) 0.0165(14) 0.0139(13) 0.0247(15) -0.0010(10) 0.0081(12) 0.0015(11)

loop_
_atom_type_symbol
_atom_type_description
_atom_type_scat_dispersion_real
_atom_type_scat_dispersion_imag
_atom_type_scat_source
C C 0.003 0.002
;
International Tables for Crystallography
(1992, Vol. C, Tables 4.2.6.8 and 6.1.1.4)
;
H H 0.000 0.000
;
International Tables for Crystallography
(1992, Vol. C, Table 6.1.1.4)
;
N N 0.006 0.003
;
International Tables for Crystallography
(1992, Vol. C, Tables 4.2.6.8 and 6.1.1.4)
;
Cu Cu 0.320 1.265
;
International Tables for Crystallography
(1992, Vol. C, Tables 4.2.6.8 and 6.1.1.4)
;
O O 0.011 0.006
;
International Tables for Crystallography
(1992, Vol. C, Tables 4.2.6.8 and 6.1.1.4)
;
Cl Cl 0.148 0.159
;
International Tables for Crystallography
(1992, Vol. C, Tables 4.2.6.8 and 6.1.1.4)
;
S S 0.125 0.123
;
International Tables for Crystallography
(1992, Vol. C, Tables 4.2.6.8 and 6.1.1.4)
;

loop_
_geom_angle_atom_site_label_1
_geom_angle_atom_site_label_2
_geom_angle_atom_site_label_3
_geom_angle
_geom_angle_publ_flag
N(1) Cu(1) N(2) 96.87(9) yes
N(1) Cu(1) N(3) 176.88(14) yes
N(1) Cu(1) N(4) 82.61(10) yes
N(1) Cu(1) N(5) 91.67(11) yes
N(2) Cu(1) N(3) 82.73(9) yes
N(2) Cu(1) N(4) 128.85(12) yes
N(2) Cu(1) N(5) 124.68(13) yes
N(3) Cu(1) N(4) 95.22(10) yes
N(3) Cu(1) N(5) 91.09(11) yes
N(4) Cu(1) N(5) 106.42(11) yes
O(1) Cl(1) O(2) 116.7(4) yes
O(1) Cl(1) O(3) 106.0(4) yes
O(1) Cl(1) O(4) 110.1(2) yes
O(1) Cl(1) O(5) 52.4(5) yes
O(1) Cl(1) O(6) 136.0(7) yes
O(1) Cl(1) O(7) 55.9(6) yes
O(2) Cl(1) O(3) 105.8(4) yes
O(2) Cl(1) O(4) 112.2(3) yes
O(2) Cl(1) O(5) 72.7(6) yes
O(2) Cl(1) O(6) 32.9(6) yes
O(2) Cl(1) O(7) 126.3(5) yes
O(3) Cl(1) O(4) 105.1(2) yes
O(3) Cl(1) O(5) 148.3(4) yes
O(3) Cl(1) O(6) 74.3(6) yes
O(3) Cl(1) O(7) 50.2(7) yes
O(4) Cl(1) O(5) 104.6(3) yes
O(4) Cl(1) O(6) 112.1(7) yes
O(4) Cl(1) O(7) 120.0(4) yes
O(5) Cl(1) O(6) 104.4(7) yes
O(5) Cl(1) O(7) 104.2(7) yes
O(6) Cl(1) O(7) 109.9(8) yes
Cl(1) O(1) O(5) 69.8(6) yes
Cl(1) O(1) O(7) 61.5(6) yes
O(5) O(1) O(7) 125.0(8) yes
Cl(1) O(2) O(5) 57.7(3) yes
Cl(1) O(2) O(6) 70.7(12) yes
O(5) O(2) O(6) 126.2(14) yes
Cl(1) O(3) O(6) 49.0(5) yes
Cl(1) O(3) O(7) 59.9(5) yes
O(6) O(3) O(7) 97.2(8) yes
Cl(1) O(5) O(1) 57.8(4) yes
Cl(1) O(5) O(2) 49.6(4) yes
O(1) O(5) O(2) 101.1(6) yes
Cl(1) O(6) O(2) 76.4(14) yes
Cl(1) O(6) O(3) 56.7(5) yes
O(2) O(6) O(3) 130.4(19) yes
Cl(1) O(7) O(1) 62.6(5) yes
Cl(1) O(7) O(3) 69.9(7) yes
O(1) O(7) O(3) 132.5(9) yes
Cu(1) N(1) C(1) 110.82(19) yes
Cu(1) N(1) C(15) 103.84(15) yes
Cu(1) N(1) C(16) 113.9(2) yes
C(1) N(1) C(15) 108.5(3) yes
C(1) N(1) C(16) 111.7(2) yes
C(15) N(1) C(16) 107.7(2) yes
Cu(1) N(2) C(3) 111.9(2) yes
Cu(1) N(2) C(4) 105.76(15) yes
Cu(1) N(2) C(18) 113.3(2) yes
C(3) N(2) C(4) 107.9(2) yes
C(3) N(2) C(18) 108.7(2) yes
C(4) N(2) C(18) 109.2(2) yes
Cu(1) N(3) C(5) 116.16(16) yes
Cu(1) N(3) C(9) 124.2(2) yes
C(5) N(3) C(9) 119.4(2) yes
Cu(1) N(4) C(10) 129.6(2) yes
Cu(1) N(4) C(14) 111.4(2) yes
C(10) N(4) C(14) 118.9(3) yes
Cu(1) N(5) C(20) 174.1(2) yes
N(1) C(1) C(2) 114.6(3) yes
C(1) C(2) C(3) 114.2(2) yes
N(2) C(3) C(2) 115.2(3) yes
N(2) C(4) C(5) 112.4(2) yes
N(3) C(5) C(4) 114.7(2) yes
N(3) C(5) C(6) 121.7(2) yes
C(4) C(5) C(6) 123.6(2) yes
C(5) C(6) C(7) 119.0(2) yes
C(6) C(7) C(8) 119.5(2) yes
C(7) C(8) C(9) 118.6(2) yes
N(3) C(9) C(8) 121.8(2) yes
N(4) C(10) C(11) 122.3(2) yes
C(10) C(11) C(12) 118.7(3) yes
C(11) C(12) C(13) 119.2(3) yes
C(12) C(13) C(14) 118.9(2) yes
N(4) C(14) C(13) 122.0(2) yes
N(4) C(14) C(15) 115.4(3) yes
C(13) C(14) C(15) 122.6(2) yes
N(1) C(15) C(14) 112.1(2) yes
N(1) C(16) C(17) 116.9(3) yes
N(2) C(18) C(19) 115.2(2) yes
S(1) C(20) N(5) 179.1(2) yes
N(1) C(1) H(1) 108.6 no
N(1) C(1) H(2) 108.6 no
C(2) C(1) H(1) 108.6 no
C(2) C(1) H(2) 108.6 no
H(1) C(1) H(2) 107.6 no
C(1) C(2) H(3) 108.7 no
C(1) C(2) H(4) 108.7 no
C(3) C(2) H(3) 108.7 no
C(3) C(2) H(4) 108.7 no
H(3) C(2) H(4) 107.6 no
N(2) C(3) H(5) 108.5 no
N(2) C(3) H(6) 108.5 no
C(2) C(3) H(5) 108.5 no
C(2) C(3) H(6) 108.5 no
H(5) C(3) H(6) 107.5 no
N(2) C(4) H(7) 109.1 no
N(2) C(4) H(8) 109.1 no
C(5) C(4) H(7) 109.1 no
C(5) C(4) H(8) 109.1 no
H(7) C(4) H(8) 107.9 no
C(5) C(6) H(9) 120.5 no
C(7) C(6) H(9) 120.5 no
C(6) C(7) H(10) 120.3 no
C(8) C(7) H(10) 120.3 no
C(7) C(8) H(11) 120.7 no
C(9) C(8) H(11) 120.7 no
N(3) C(9) H(12) 119.1 no
C(8) C(9) H(12) 119.1 no
N(4) C(10) H(13) 118.9 no
C(11) C(10) H(13) 118.9 no
C(10) C(11) H(14) 120.6 no
C(12) C(11) H(14) 120.7 no
C(11) C(12) H(15) 120.4 no
C(13) C(12) H(15) 120.4 no
C(12) C(13) H(16) 120.6 no
C(14) C(13) H(16) 120.6 no
N(1) C(15) H(17) 109.2 no
N(1) C(15) H(18) 109.2 no
C(14) C(15) H(17) 109.2 no
C(14) C(15) H(18) 109.2 no
H(17) C(15) H(18) 107.9 no
N(1) C(16) H(19) 108.1 no
N(1) C(16) H(20) 108.1 no
C(17) C(16) H(19) 108.1 no
C(17) C(16) H(20) 108.1 no
H(19) C(16) H(20) 107.3 no
C(16) C(17) H(21) 109.5 no
C(16) C(17) H(22) 109.5 no
C(16) C(17) H(23) 109.5 no
H(21) C(17) H(22) 109.5 no
H(21) C(17) H(23) 109.5 no
H(22) C(17) H(23) 109.5 no
N(2) C(18) H(24) 108.5 no
N(2) C(18) H(25) 108.5 no
C(19) C(18) H(24) 108.5 no
C(19) C(18) H(25) 108.5 no
H(24) C(18) H(25) 107.5 no
C(18) C(19) H(26) 109.5 no
C(18) C(19) H(27) 109.5 no
C(18) C(19) H(28) 109.5 no
H(26) C(19) H(27) 109.5 no
H(26) C(19) H(28) 109.5 no
H(27) C(19) H(28) 109.5 no

loop_
_geom_bond_atom_site_label_1
_geom_bond_atom_site_label_2
_geom_bond_distance
_geom_bond_publ_flag
Cu(1) N(1) 2.064(2) yes
Cu(1) N(2) 2.111(2) yes
Cu(1) N(3) 1.993(2) yes
Cu(1) N(4) 2.086(3) yes
Cu(1) N(5) 2.050(3) yes
Cl(1) O(1) 1.393(6) yes
Cl(1) O(2) 1.390(4) yes
Cl(1) O(3) 1.496(5) yes
Cl(1) O(4) 1.432(2) yes
Cl(1) O(5) 1.544(9) yes
Cl(1) O(6) 1.349(17) yes
Cl(1) O(7) 1.379(10) yes
S(1) C(20) 1.631(3) yes
O(1) O(5) 1.304(11) yes
O(1) O(7) 1.298(13) yes
O(2) O(5) 1.744(15) yes
O(2) O(6) 0.776(15) yes
O(3) O(6) 1.722(14) yes
O(3) O(7) 1.224(17) yes
N(1) C(1) 1.494(4) yes
N(1) C(15) 1.488(4) yes
N(1) C(16) 1.521(5) yes
N(2) C(3) 1.497(4) yes
N(2) C(4) 1.494(3) yes
N(2) C(18) 1.493(5) yes
N(3) C(5) 1.347(3) yes
N(3) C(9) 1.351(3) yes
N(4) C(10) 1.342(4) yes
N(4) C(14) 1.346(3) yes
N(5) C(20) 1.167(5) yes
C(1) C(2) 1.520(4) yes
C(2) C(3) 1.521(4) yes
C(4) C(5) 1.499(3) yes
C(5) C(6) 1.385(4) yes
C(6) C(7) 1.379(4) yes
C(7) C(8) 1.395(4) yes
C(8) C(9) 1.381(4) yes
C(10) C(11) 1.392(5) yes
C(11) C(12) 1.387(4) yes
C(12) C(13) 1.387(4) yes
C(13) C(14) 1.393(5) yes
C(14) C(15) 1.511(4) yes
C(16) C(17) 1.531(5) yes
C(18) C(19) 1.517(5) yes
C(1) H(1) 0.970 no
C(1) H(2) 0.970 no
C(2) H(3) 0.970 no
C(2) H(4) 0.970 no
C(3) H(5) 0.970 no
C(3) H(6) 0.970 no
C(4) H(7) 0.970 no
C(4) H(8) 0.970 no
C(6) H(9) 0.930 no
C(7) H(10) 0.930 no
C(8) H(11) 0.930 no
C(9) H(12) 0.930 no
C(10) H(13) 0.930 no
C(11) H(14) 0.930 no
C(12) H(15) 0.930 no
C(13) H(16) 0.930 no
C(15) H(17) 0.970 no
C(15) H(18) 0.970 no
C(16) H(19) 0.970 no
C(16) H(20) 0.970 no
C(17) H(21) 0.960 no
C(17) H(22) 0.960 no
C(17) H(23) 0.960 no
C(18) H(24) 0.970 no
C(18) H(25) 0.970 no
C(19) H(26) 0.960 no
C(19) H(27) 0.960 no
C(19) H(28) 0.960 no
